data_4326247
loop_
_publ_author_name
'Curtis Y. Wang'
'Zachary M. Wilseck'
'Robert L. LaDuca'

_publ_section_title
;
 1D + 1D \\rightarrow 1D Polyrotaxane, 2D + 2D \\rightarrow 3D
 Interpenetrated, and 3D Self-Penetrated Divalent Metal Terephthalate
 Bis(pyridylformyl)piperazine Coordination Polymers
;
_journal_name_full 'Inorganic Chemistry'
_journal_page_first 8997
_journal_page_last 9003
_journal_paper_doi 10.1021/ic201196g
_journal_volume 50
_journal_year 2011
_chemical_formula_sum 'C24 H30 Co N4 O12'
_chemical_formula_weight 625.45
_chemical_name_systematic
; 
 ? 
;
_space_group_IT_number 14
_symmetry_cell_setting monoclinic
_symmetry_space_group_name_Hall '-P 2yn'
_symmetry_space_group_name_H-M 'P 1 21/n 1'
_atom_sites_solution_hydrogens geom
_atom_sites_solution_primary direct
_atom_sites_solution_secondary difmap
_audit_creation_method SHELXL-97
_audit_update_record
;
2010-10-07 # Formatted by publCIF
;
_cell_angle_alpha 90.00
_cell_angle_beta 119.161(3)
_cell_angle_gamma 90.00
_cell_formula_units_Z 2
_cell_length_a 11.120(3)
_cell_length_b 12.006(3)
_cell_length_c 11.406(3)
_cell_measurement_reflns_used 6642
_cell_measurement_temperature 173(2)
_cell_measurement_theta_max 25.14
_cell_measurement_theta_min 2.66
_cell_volume 1329.8(6)
_computing_cell_refinement 'Bruker SAINT'
_computing_data_collection 'Bruker APEX2'
_computing_data_reduction 'Bruker SAINT'
_computing_molecular_graphics 'Bruker SHELXTL'
_computing_publication_material 'Bruker SHELXTL'
_computing_structure_refinement 'SHELXL-97 (Sheldrick, 2008)'
_computing_structure_solution 'SHELXS-97 (Sheldrick, 2008)'
_diffrn_ambient_temperature 173(2)
_diffrn_measured_fraction_theta_full 1.000
_diffrn_measured_fraction_theta_max 0.998
_diffrn_measurement_device_type 'Bruker APEX-II CCD'
_diffrn_measurement_method '\f and \w scans'
_diffrn_radiation_monochromator graphite
_diffrn_radiation_source 'fine-focus sealed tube'
_diffrn_radiation_type MoK\a
_diffrn_radiation_wavelength 0.71073
_diffrn_reflns_av_R_equivalents 0.0982
_diffrn_reflns_av_sigmaI/netI 0.0789
_diffrn_reflns_limit_h_max 11
_diffrn_reflns_limit_h_min -13
_diffrn_reflns_limit_k_max 14
_diffrn_reflns_limit_k_min 0
_diffrn_reflns_limit_l_max 13
_diffrn_reflns_limit_l_min 0
_diffrn_reflns_number 29405
_diffrn_reflns_theta_full 25.00
_diffrn_reflns_theta_max 25.24
_diffrn_reflns_theta_min 2.10
_exptl_absorpt_coefficient_mu 0.718
_exptl_absorpt_correction_T_max 0.9395
_exptl_absorpt_correction_T_min 0.7862
_exptl_absorpt_correction_type multi-scan
_exptl_absorpt_process_details SADABs
_exptl_crystal_colour pink
_exptl_crystal_density_diffrn 1.562
_exptl_crystal_description plate
_exptl_crystal_F_000 650
_exptl_crystal_size_max 0.35
_exptl_crystal_size_mid 0.12
_exptl_crystal_size_min 0.09
_refine_diff_density_max 0.485
_refine_diff_density_min -0.998
_refine_diff_density_rms 0.093
_refine_ls_extinction_method none
_refine_ls_goodness_of_fit_ref 1.114
_refine_ls_hydrogen_treatment mixed
_refine_ls_matrix_type full
_refine_ls_number_parameters 199
_refine_ls_number_reflns 2403
_refine_ls_number_restraints 6
_refine_ls_restrained_S_all 1.113
_refine_ls_R_factor_all 0.0760
_refine_ls_R_factor_gt 0.0597
_refine_ls_shift/su_max 0.000
_refine_ls_shift/su_mean 0.000
_refine_ls_structure_factor_coef Fsqd
_refine_ls_weighting_details 'calc w=1/[\s^2^(Fo^2^)+(0.0450P)^2^+2.0693P] where P=(Fo^2^+2Fc^2^)/3'
_refine_ls_weighting_scheme calc
_refine_ls_wR_factor_gt 0.1431
_refine_ls_wR_factor_ref 0.1516
_reflns_number_gt 1878
_reflns_number_total 2403
_reflns_threshold_expression >2sigma(I)
_cod_data_source_file ic201196g_si_002_2.cif
_cod_data_source_block 2
_cod_original_cell_volume 1329.9(6)
_cod_database_code 4326247

loop_
_symmetry_equiv_pos_as_xyz
'x, y, z'
'-x+1/2, y+1/2, -z+1/2'
'-x, -y, -z'
'x-1/2, -y-1/2, z-1/2'

loop_
_atom_site_label
_atom_site_type_symbol
_atom_site_fract_x
_atom_site_fract_y
_atom_site_fract_z
_atom_site_U_iso_or_equiv
_atom_site_adp_type
_atom_site_occupancy
_atom_site_symmetry_multiplicity
_atom_site_calc_flag
_atom_site_refinement_flags
Co1 Co 0.5000 0.0000 0.5000 0.0263(2) Uani 1 2 d S
O1 O 0.4313(3) 0.1317(2) 0.5753(3) 0.0308(6) Uani 1 1 d D
H1C H 0.511(2) 0.144(4) 0.641(3) 0.037 Uiso 1 1 d D
H1D H 0.376(3) 0.125(4) 0.608(4) 0.037 Uiso 1 1 d D
O1W O 0.0971(3) 0.2337(3) 0.4394(3) 0.0497(9) Uani 1 1 d D
H1WA H 0.159(4) 0.209(4) 0.516(3) 0.060 Uiso 1 1 d D
H1WB H 0.138(4) 0.261(5) 0.400(4) 0.060 Uiso 1 1 d D
O2 O 0.7658(3) 0.3698(3) 0.1980(3) 0.0427(8) Uani 1 1 d .
O2W O -0.0250(7) 0.0203(5) 0.3598(8) 0.127(2) Uani 1 1 d .
O3 O 0.3154(3) -0.1533(2) 0.2239(3) 0.0368(7) Uani 1 1 d .
O4 O 0.3248(3) 0.0140(2) 0.3167(3) 0.0331(7) Uani 1 1 d .
N1 N 0.5987(3) 0.1269(3) 0.4425(3) 0.0289(7) Uani 1 1 d .
N2 N 0.8760(3) 0.4501(3) 0.4033(3) 0.0335(8) Uani 1 1 d .
C1 C 0.9019(4) 0.4662(4) 0.5410(4) 0.0352(9) Uani 1 1 d .
H1A H 0.8574 0.4057 0.5650 0.042 Uiso 1 1 calc R
H1B H 0.8619 0.5380 0.5477 0.042 Uiso 1 1 calc R
C2 C 0.9428(4) 0.5342(4) 0.3617(4) 0.0380(10) Uani 1 1 d .
H2A H 0.9043 0.6086 0.3612 0.046 Uiso 1 1 calc R
H2B H 0.9253 0.5177 0.2696 0.046 Uiso 1 1 calc R
C3 C 0.8017(4) 0.2031(4) 0.4498(4) 0.0368(10) Uani 1 1 d .
H3 H 0.8981 0.1978 0.4823 0.044 Uiso 1 1 calc R
C4 C 0.7353(4) 0.1250(3) 0.4855(4) 0.0344(9) Uani 1 1 d .
H4 H 0.7883 0.0664 0.5437 0.041 Uiso 1 1 calc R
C5 C 0.5854(4) 0.2935(3) 0.3214(4) 0.0332(9) Uani 1 1 d .
H5 H 0.5304 0.3517 0.2638 0.040 Uiso 1 1 calc R
C6 C 0.5269(4) 0.2121(3) 0.3617(4) 0.0317(9) Uani 1 1 d .
H6 H 0.4308 0.2160 0.3311 0.038 Uiso 1 1 calc R
C7 C 0.0617(4) 0.0687(3) 0.1126(4) 0.0335(9) Uani 1 1 d .
H7 H 0.1038 0.1155 0.1894 0.040 Uiso 1 1 calc R
C8 C 0.1285(4) -0.0278(3) 0.1070(4) 0.0274(8) Uani 1 1 d .
C9 C 0.2665(4) -0.0585(3) 0.2236(4) 0.0289(8) Uani 1 1 d .
C10 C 0.7914(4) 0.3739(3) 0.3173(4) 0.0326(9) Uani 1 1 d .
C11 C 0.0669(4) -0.0964(3) -0.0056(4) 0.0312(9) Uani 1 1 d .
H11 H 0.1125 -0.1620 -0.0095 0.037 Uiso 1 1 calc R
C12 C 0.7264(4) 0.2899(3) 0.3656(4) 0.0308(9) Uani 1 1 d .

loop_
_atom_site_aniso_label
_atom_site_aniso_U_11
_atom_site_aniso_U_22
_atom_site_aniso_U_33
_atom_site_aniso_U_23
_atom_site_aniso_U_13
_atom_site_aniso_U_12
Co1 0.0263(4) 0.0249(4) 0.0259(4) 0.0001(3) 0.0112(3) -0.0016(3)
O1 0.0295(13) 0.0311(16) 0.0315(14) 0.0016(11) 0.0147(12) 0.0003(12)
O1W 0.0394(17) 0.055(2) 0.053(2) 0.0164(16) 0.0206(16) 0.0022(15)
O2 0.0431(16) 0.054(2) 0.0315(15) -0.0024(13) 0.0188(13) -0.0139(14)
O2W 0.137(5) 0.083(4) 0.197(7) -0.028(4) 0.110(5) -0.014(3)
O3 0.0354(14) 0.0310(16) 0.0330(14) -0.0022(12) 0.0082(12) 0.0045(12)
O4 0.0308(13) 0.0290(16) 0.0306(14) -0.0033(11) 0.0080(12) -0.0020(11)
N1 0.0314(16) 0.0283(18) 0.0278(16) -0.0033(13) 0.0149(14) -0.0026(13)
N2 0.0369(17) 0.0337(19) 0.0328(17) 0.0024(14) 0.0193(15) -0.0048(15)
C1 0.044(2) 0.033(2) 0.037(2) -0.0026(17) 0.0265(19) -0.0091(18)
C2 0.047(2) 0.034(2) 0.035(2) -0.0014(17) 0.021(2) -0.0126(19)
C3 0.0285(19) 0.039(2) 0.039(2) 0.0039(18) 0.0133(18) -0.0022(17)
C4 0.0294(19) 0.032(2) 0.037(2) 0.0056(17) 0.0128(17) -0.0011(16)
C5 0.035(2) 0.030(2) 0.035(2) 0.0023(16) 0.0175(18) 0.0007(17)
C6 0.0312(18) 0.030(2) 0.0323(19) 0.0008(16) 0.0145(17) -0.0006(16)
C7 0.0319(19) 0.032(2) 0.0307(19) -0.0031(16) 0.0108(17) -0.0018(17)
C8 0.0289(18) 0.025(2) 0.0284(18) 0.0031(15) 0.0140(16) -0.0015(15)
C9 0.0298(18) 0.028(2) 0.0279(18) -0.0001(15) 0.0136(16) -0.0032(16)
C10 0.0332(19) 0.031(2) 0.032(2) 0.0004(16) 0.0147(17) -0.0004(16)
C11 0.0336(19) 0.025(2) 0.0309(19) -0.0026(16) 0.0126(17) 0.0009(16)
C12 0.0354(19) 0.032(2) 0.0287(18) -0.0061(15) 0.0185(17) -0.0034(16)

loop_
_atom_type_symbol
_atom_type_description
_atom_type_scat_dispersion_real
_atom_type_scat_dispersion_imag
_atom_type_scat_source
C C 0.0033 0.0016 'International Tables Vol C Tables 4.2.6.8 and 6.1.1.4'
H H 0.0000 0.0000 'International Tables Vol C Tables 4.2.6.8 and 6.1.1.4'
N N 0.0061 0.0033 'International Tables Vol C Tables 4.2.6.8 and 6.1.1.4'
O O 0.0106 0.0060 'International Tables Vol C Tables 4.2.6.8 and 6.1.1.4'
Co Co 0.3494 0.9721 'International Tables Vol C Tables 4.2.6.8 and 6.1.1.4'

loop_
_geom_angle_atom_site_label_1
_geom_angle_atom_site_label_2
_geom_angle_atom_site_label_3
_geom_angle
_geom_angle_site_symmetry_1
_geom_angle_site_symmetry_3
O4 Co1 O4 180.0 3_656 .
O4 Co1 O1 90.04(11) 3_656 3_656
O4 Co1 O1 89.96(11) . 3_656
O4 Co1 O1 89.96(11) 3_656 .
O4 Co1 O1 90.04(11) . .
O1 Co1 O1 180.00(13) 3_656 .
O4 Co1 N1 90.21(11) 3_656 3_656
O4 Co1 N1 89.79(11) . 3_656
O1 Co1 N1 86.17(12) 3_656 3_656
O1 Co1 N1 93.83(12) . 3_656
O4 Co1 N1 89.79(11) 3_656 .
O4 Co1 N1 90.21(11) . .
O1 Co1 N1 93.83(12) 3_656 .
O1 Co1 N1 86.17(12) . .
N1 Co1 N1 180.0 3_656 .
C9 O4 Co1 129.4(3) . .
C6 N1 C4 116.6(3) . .
C6 N1 Co1 121.6(3) . .
C4 N1 Co1 121.8(3) . .
C10 N2 C2 121.5(3) . .
C10 N2 C1 125.3(3) . .
C2 N2 C1 113.0(3) . .
N2 C1 C2 109.9(4) . 3_766
N2 C2 C1 109.5(3) . 3_766
C4 C3 C12 119.2(4) . .
N1 C4 C3 123.6(4) . .
C6 C5 C12 119.4(4) . .
N1 C6 C5 123.4(4) . .
C8 C7 C11 120.0(4) . 3
C11 C8 C7 120.0(3) . .
C11 C8 C9 120.0(4) . .
C7 C8 C9 119.9(3) . .
O3 C9 O4 124.6(3) . .
O3 C9 C8 118.4(3) . .
O4 C9 C8 116.9(3) . .
O2 C10 N2 122.1(4) . .
O2 C10 C12 118.8(3) . .
N2 C10 C12 119.1(3) . .
C8 C11 C7 120.0(4) . 3
C3 C12 C5 117.8(4) . .
C3 C12 C10 121.7(4) . .
C5 C12 C10 120.4(4) . .

loop_
_geom_bond_atom_site_label_1
_geom_bond_atom_site_label_2
_geom_bond_distance
_geom_bond_site_symmetry_2
Co1 O4 2.055(2) 3_656
Co1 O4 2.055(2) .
Co1 O1 2.113(3) 3_656
Co1 O1 2.113(3) .
Co1 N1 2.158(3) 3_656
Co1 N1 2.158(3) .
O2 C10 1.248(5) .
O3 C9 1.261(5) .
O4 C9 1.279(5) .
N1 C6 1.348(5) .
N1 C4 1.350(5) .
N2 C10 1.336(5) .
N2 C2 1.462(6) .
N2 C1 1.465(5) .
C1 C2 1.532(6) 3_766
C2 C1 1.532(6) 3_766
C3 C4 1.373(6) .
C3 C12 1.387(6) .
C5 C6 1.371(6) .
C5 C12 1.394(6) .
C7 C8 1.394(6) .
C7 C11 1.395(5) 3
C8 C11 1.393(5) .
C8 C9 1.507(5) .
C10 C12 1.493(6) .
C11 C7 1.395(5) 3

loop_
_geom_hbond_atom_site_label_D
_geom_hbond_atom_site_label_H
_geom_hbond_atom_site_label_A
_geom_hbond_distance_DH
_geom_hbond_distance_HA
_geom_hbond_distance_DA
_geom_hbond_angle_DHA
_geom_hbond_site_symmetry_A
O1 H1C O3 0.848(19) 1.79(2) 2.638(4) 173(5) 3_656
O1 H1D O2 0.859(19) 1.95(2) 2.803(4) 172(4) 4_566
O1W H1WA O2 0.859(19) 2.05(2) 2.893(4) 166(5) 4_566
O1W H1WB O3 0.854(19) 2.00(2) 2.833(4) 164(5) 2
